data_1540534
loop_
_publ_author_name
'Zhou, Zhi'
'Liu, Guixia'
'Chen, Yan'
'Lu, Xiyan'

_publ_section_title
;
 Cascade Synthesis of 3-Alkylidene Dihydrobenzofuran Derivatives via
 Rhodium(III)-Catalyzed Redox-Neutral C-H Functionalization/Cyclization.
;
_journal_issue 23
_journal_name_full 'Organic letters'
_journal_page_first 5874
_journal_page_last 5877
_journal_paper_doi 10.1021/acs.orglett.5b03060
_journal_volume 17
_journal_year 2015
_chemical_formula_sum 'C17 H15 N O2'
_chemical_formula_weight 265.30
_chemical_name_systematic
; 
 ? 
;
_space_group_IT_number 14
_symmetry_cell_setting monoclinic
_symmetry_space_group_name_Hall '-P 2ybc'
_symmetry_space_group_name_H-M 'P 1 21/c 1'
_atom_sites_solution_hydrogens geom
_atom_sites_solution_primary direct
_atom_sites_solution_secondary difmap
_audit_creation_method SHELXL-97
_cell_angle_alpha 90.00
_cell_angle_beta 98.748(4)
_cell_angle_gamma 90.00
_cell_formula_units_Z 4
_cell_length_a 12.452(2)
_cell_length_b 9.3523(16)
_cell_length_c 11.841(2)
_cell_measurement_reflns_used 2591
_cell_measurement_temperature 293(2)
_cell_measurement_theta_max 56.629
_cell_measurement_theta_min 5.471
_cell_volume 1362.9(4)
_computing_cell_refinement 'Bruker SMART'
_computing_data_collection 'Bruker SMART'
_computing_data_reduction 'Bruker SHELXTL'
_computing_molecular_graphics 'Bruker SHELXTL'
_computing_publication_material 'Bruker SHELXTL'
_computing_structure_refinement 'SHELXL-97 (Sheldrick, 1997)'
_computing_structure_solution 'SHELXS-97 (Sheldrick, 1990)'
_diffrn_ambient_temperature 293(2)
_diffrn_measured_fraction_theta_full 0.993
_diffrn_measured_fraction_theta_max 0.993
_diffrn_measurement_device_type 'CCD area detector'
_diffrn_measurement_method 'phi and omega scans'
_diffrn_radiation_monochromator graphite
_diffrn_radiation_source 'fine-focus sealed tube'
_diffrn_radiation_type MoK\a
_diffrn_radiation_wavelength 0.71073
_diffrn_reflns_av_R_equivalents 0.0524
_diffrn_reflns_av_sigmaI/netI 0.0578
_diffrn_reflns_limit_h_max 14
_diffrn_reflns_limit_h_min -14
_diffrn_reflns_limit_k_max 11
_diffrn_reflns_limit_k_min -11
_diffrn_reflns_limit_l_max 14
_diffrn_reflns_limit_l_min -10
_diffrn_reflns_number 7069
_diffrn_reflns_theta_full 25.05
_diffrn_reflns_theta_max 25.05
_diffrn_reflns_theta_min 2.74
_exptl_absorpt_coefficient_mu 0.085
_exptl_absorpt_correction_T_max 1.00000
_exptl_absorpt_correction_T_min 0.43127
_exptl_absorpt_correction_type empirical
_exptl_absorpt_process_details sadabs
_exptl_crystal_colour colorless
_exptl_crystal_density_diffrn 1.293
_exptl_crystal_density_method 'not measured'
_exptl_crystal_description prismatic
_exptl_crystal_F_000 560
_exptl_crystal_size_max 0.175
_exptl_crystal_size_mid 0.137
_exptl_crystal_size_min 0.114
_refine_diff_density_max 0.189
_refine_diff_density_min -0.208
_refine_diff_density_rms 0.041
_refine_ls_extinction_method none
_refine_ls_goodness_of_fit_ref 1.077
_refine_ls_hydrogen_treatment mixed
_refine_ls_matrix_type full
_refine_ls_number_parameters 186
_refine_ls_number_reflns 2395
_refine_ls_number_restraints 0
_refine_ls_restrained_S_all 1.077
_refine_ls_R_factor_all 0.0894
_refine_ls_R_factor_gt 0.0641
_refine_ls_shift/su_max 0.000
_refine_ls_shift/su_mean 0.000
_refine_ls_structure_factor_coef Fsqd
_refine_ls_weighting_details 'calc w=1/[\s^2^(Fo^2^)+(0.0411P)^2^+0.8895P] where P=(Fo^2^+2Fc^2^)/3'
_refine_ls_weighting_scheme calc
_refine_ls_wR_factor_gt 0.1315
_refine_ls_wR_factor_ref 0.1392
_reflns_number_gt 1820
_reflns_number_total 2395
_reflns_threshold_expression >2sigma(I)
_cod_data_source_file ol5b03060_si_001.cif
_cod_data_source_block cd21428
_cod_depositor_comments
;
The following automatic conversions were performed:

'_symmetry_cell_setting' value 'Monoclinic' changed to 'monoclinic'
according to
/usr/data/users/saulius/crontab/automatic-downloads/rss-feeds/ACS/lib/dictionaries/cif_core.dic
dictionary named 'cif_core.dic' version 2.4.2 from 2011-04-26.

Automatic conversion script
Id: cif_fix_values 4268 2015-11-12 08:31:59Z antanas 

 Adding full bibliography for 1540534.cif.
;
_cod_original_sg_symbol_H-M P2(1)/c
_cod_database_code 1540534

loop_
_symmetry_equiv_pos_as_xyz
'x, y, z'
'-x, y+1/2, -z+1/2'
'-x, -y, -z'
'x, -y-1/2, z-1/2'

loop_
_atom_site_label
_atom_site_type_symbol
_atom_site_fract_x
_atom_site_fract_y
_atom_site_fract_z
_atom_site_U_iso_or_equiv
_atom_site_adp_type
_atom_site_occupancy
_atom_site_symmetry_multiplicity
_atom_site_calc_flag
_atom_site_refinement_flags
N1 N 0.57530(18) 0.0192(3) 0.81472(19) 0.0377(6) Uani 1 1 d .
O1 O 0.74998(14) 0.06856(19) 0.77394(15) 0.0410(5) Uani 1 1 d .
O2 O 0.53324(15) 0.23868(19) 0.74367(16) 0.0439(5) Uani 1 1 d .
C1 C 0.69827(18) 0.1911(3) 0.9321(2) 0.0331(6) Uani 1 1 d .
C2 C 0.68459(19) 0.0505(3) 0.8656(2) 0.0333(6) Uani 1 1 d .
C3 C 0.8024(2) 0.1972(3) 0.7891(2) 0.0386(6) Uani 1 1 d .
C4 C 0.77723(19) 0.2732(3) 0.8818(2) 0.0365(6) Uani 1 1 d .
C5 C 0.8241(2) 0.4054(3) 0.9066(3) 0.0501(8) Uani 1 1 d .
H5 H 0.8089 0.4569 0.9694 0.060 Uiso 1 1 calc R
C6 C 0.8929(3) 0.4598(4) 0.8382(3) 0.0653(10) Uani 1 1 d .
H6 H 0.9244 0.5492 0.8542 0.078 Uiso 1 1 calc R
C7 C 0.9158(3) 0.3833(4) 0.7458(3) 0.0708(11) Uani 1 1 d .
H7 H 0.9619 0.4229 0.6994 0.085 Uiso 1 1 calc R
C8 C 0.8723(2) 0.2491(4) 0.7199(3) 0.0548(8) Uani 1 1 d .
H8 H 0.8897 0.1965 0.6585 0.066 Uiso 1 1 calc R
C9 C 0.6490(2) 0.2232(3) 1.0191(2) 0.0499(8) Uani 1 1 d .
H9A H 0.6637 0.3096 1.0573 0.060 Uiso 1 1 calc R
H9B H 0.5995 0.1597 1.0427 0.060 Uiso 1 1 calc R
C10 C 0.7316(2) -0.0713(3) 0.9418(2) 0.0359(6) Uani 1 1 d .
C11 C 0.6690(2) -0.1464(3) 1.0076(3) 0.0501(8) Uani 1 1 d .
H11 H 0.5950 -0.1272 1.0009 0.060 Uiso 1 1 calc R
C12 C 0.7142(3) -0.2495(3) 1.0833(3) 0.0590(9) Uani 1 1 d .
H12 H 0.6703 -0.3001 1.1262 0.071 Uiso 1 1 calc R
C13 C 0.8220(3) -0.2776(3) 1.0958(3) 0.0607(9) Uani 1 1 d .
H13 H 0.8525 -0.3464 1.1478 0.073 Uiso 1 1 calc R
C14 C 0.8855(3) -0.2042(4) 1.0314(3) 0.0621(9) Uani 1 1 d .
H14 H 0.9596 -0.2231 1.0396 0.075 Uiso 1 1 calc R
C15 C 0.8405(2) -0.1018(3) 0.9538(3) 0.0515(8) Uani 1 1 d .
H15 H 0.8843 -0.0534 0.9096 0.062 Uiso 1 1 calc R
C16 C 0.5087(2) 0.1140(3) 0.7529(2) 0.0354(6) Uani 1 1 d .
C17 C 0.4028(2) 0.0553(3) 0.6973(3) 0.0563(8) Uani 1 1 d .
H17A H 0.3535 0.1325 0.6745 0.084 Uiso 1 1 calc R
H17B H 0.3731 -0.0053 0.7502 0.084 Uiso 1 1 calc R
H17C H 0.4135 0.0007 0.6312 0.084 Uiso 1 1 calc R
H1 H 0.556(2) -0.068(3) 0.811(2) 0.044(8) Uiso 1 1 d .

loop_
_atom_site_aniso_label
_atom_site_aniso_U_11
_atom_site_aniso_U_22
_atom_site_aniso_U_33
_atom_site_aniso_U_23
_atom_site_aniso_U_13
_atom_site_aniso_U_12
N1 0.0344(13) 0.0307(13) 0.0443(14) 0.0011(11) -0.0063(10) -0.0035(11)
O1 0.0397(11) 0.0480(12) 0.0360(10) -0.0046(9) 0.0079(8) -0.0008(9)
O2 0.0423(12) 0.0346(11) 0.0507(12) 0.0030(9) -0.0068(9) -0.0031(9)
C1 0.0218(13) 0.0409(15) 0.0338(14) -0.0026(12) -0.0044(10) 0.0015(11)
C2 0.0259(14) 0.0398(15) 0.0332(14) -0.0012(12) 0.0013(11) 0.0020(11)
C3 0.0251(14) 0.0504(17) 0.0381(15) 0.0072(13) -0.0027(11) 0.0000(13)
C4 0.0220(13) 0.0393(15) 0.0445(15) 0.0023(12) -0.0064(11) 0.0006(11)
C5 0.0308(16) 0.0453(17) 0.069(2) 0.0021(15) -0.0099(14) 0.0003(14)
C6 0.041(2) 0.056(2) 0.095(3) 0.019(2) -0.0013(19) -0.0148(16)
C7 0.0373(19) 0.088(3) 0.085(3) 0.041(2) 0.0043(17) -0.0130(19)
C8 0.0386(17) 0.081(2) 0.0437(17) 0.0148(16) 0.0034(13) 0.0033(17)
C9 0.0394(17) 0.0620(19) 0.0479(17) -0.0129(15) 0.0051(13) -0.0042(14)
C10 0.0303(15) 0.0399(15) 0.0346(14) -0.0034(12) -0.0043(11) 0.0022(12)
C11 0.0386(17) 0.0574(19) 0.0531(18) 0.0105(15) 0.0027(14) 0.0015(14)
C12 0.064(2) 0.058(2) 0.0533(19) 0.0154(16) 0.0006(16) -0.0023(17)
C13 0.073(3) 0.0501(19) 0.053(2) 0.0072(16) -0.0102(17) 0.0114(17)
C14 0.0454(19) 0.065(2) 0.071(2) 0.0064(19) -0.0084(16) 0.0193(17)
C15 0.0424(18) 0.0534(18) 0.0578(19) 0.0063(16) 0.0050(14) 0.0054(15)
C16 0.0343(15) 0.0361(15) 0.0339(14) -0.0016(12) -0.0003(11) 0.0005(13)
C17 0.0480(19) 0.0440(17) 0.069(2) 0.0031(16) -0.0174(15) -0.0019(14)

loop_
_atom_type_symbol
_atom_type_description
_atom_type_scat_dispersion_real
_atom_type_scat_dispersion_imag
_atom_type_scat_source
C C 0.0033 0.0016 'International Tables Vol C Tables 4.2.6.8 and 6.1.1.4'
H H 0.0000 0.0000 'International Tables Vol C Tables 4.2.6.8 and 6.1.1.4'
N N 0.0061 0.0033 'International Tables Vol C Tables 4.2.6.8 and 6.1.1.4'
O O 0.0106 0.0060 'International Tables Vol C Tables 4.2.6.8 and 6.1.1.4'

loop_
_geom_angle_atom_site_label_1
_geom_angle_atom_site_label_2
_geom_angle_atom_site_label_3
_geom_angle
C16 N1 C2 124.0(2)
C16 N1 H1 117(2)
C2 N1 H1 117.2(19)
C3 O1 C2 108.24(18)
C9 C1 C4 129.1(3)
C9 C1 C2 125.0(2)
C4 C1 C2 105.9(2)
N1 C2 O1 108.2(2)
N1 C2 C10 110.7(2)
O1 C2 C10 108.71(19)
N1 C2 C1 114.6(2)
O1 C2 C1 104.59(19)
C10 C2 C1 109.7(2)
O1 C3 C8 124.5(3)
O1 C3 C4 113.2(2)
C8 C3 C4 122.2(3)
C5 C4 C3 119.3(3)
C5 C4 C1 132.9(3)
C3 C4 C1 107.8(2)
C6 C5 C4 119.5(3)
C6 C5 H5 120.3
C4 C5 H5 120.3
C5 C6 C7 120.2(3)
C5 C6 H6 119.9
C7 C6 H6 119.9
C6 C7 C8 121.9(3)
C6 C7 H7 119.1
C8 C7 H7 119.1
C3 C8 C7 116.8(3)
C3 C8 H8 121.6
C7 C8 H8 121.6
C1 C9 H9A 120.0
C1 C9 H9B 120.0
H9A C9 H9B 120.0
C15 C10 C11 118.1(3)
C15 C10 C2 120.3(2)
C11 C10 C2 121.4(2)
C10 C11 C12 121.1(3)
C10 C11 H11 119.5
C12 C11 H11 119.5
C13 C12 C11 120.5(3)
C13 C12 H12 119.8
C11 C12 H12 119.8
C12 C13 C14 119.4(3)
C12 C13 H13 120.3
C14 C13 H13 120.3
C13 C14 C15 120.6(3)
C13 C14 H14 119.7
C15 C14 H14 119.7
C10 C15 C14 120.4(3)
C10 C15 H15 119.8
C14 C15 H15 119.8
O2 C16 N1 122.4(3)
O2 C16 C17 122.2(2)
N1 C16 C17 115.3(2)
C16 C17 H17A 109.5
C16 C17 H17B 109.5
H17A C17 H17B 109.5
C16 C17 H17C 109.5
H17A C17 H17C 109.5
H17B C17 H17C 109.5

loop_
_geom_bond_atom_site_label_1
_geom_bond_atom_site_label_2
_geom_bond_distance
N1 C16 1.351(3)
N1 C2 1.432(3)
N1 H1 0.85(3)
O1 C3 1.368(3)
O1 C2 1.462(3)
O2 C16 1.215(3)
C1 C9 1.311(3)
C1 C4 1.445(3)
C1 C2 1.530(3)
C2 C10 1.514(4)
C3 C8 1.371(4)
C3 C4 1.383(4)
C4 C5 1.379(4)
C5 C6 1.364(4)
C5 H5 0.9300
C6 C7 1.373(5)
C6 H6 0.9300
C7 C8 1.383(5)
C7 H7 0.9300
C8 H8 0.9300
C9 H9A 0.9300
C9 H9B 0.9300
C10 C15 1.372(4)
C10 C11 1.376(4)
C11 C12 1.377(4)
C11 H11 0.9300
C12 C13 1.354(4)
C12 H12 0.9300
C13 C14 1.364(5)
C13 H13 0.9300
C14 C15 1.386(4)
C14 H14 0.9300
C15 H15 0.9300
C16 C17 1.486(4)
C17 H17A 0.9600
C17 H17B 0.9600
C17 H17C 0.9600

loop_
_geom_hbond_atom_site_label_D
_geom_hbond_atom_site_label_H
_geom_hbond_atom_site_label_A
_geom_hbond_distance_DH
_geom_hbond_distance_HA
_geom_hbond_distance_DA
_geom_hbond_angle_DHA
_geom_hbond_site_symmetry_A
N1 H1 O2 0.85(3) 2.17(3) 2.984(3) 160(3) 2_646

loop_
_geom_torsion_atom_site_label_1
_geom_torsion_atom_site_label_2
_geom_torsion_atom_site_label_3
_geom_torsion_atom_site_label_4
_geom_torsion
C16 N1 C2 O1 -68.6(3)
C16 N1 C2 C10 172.4(2)
C16 N1 C2 C1 47.7(3)
C3 O1 C2 N1 126.9(2)
C3 O1 C2 C10 -112.9(2)
C3 O1 C2 C1 4.3(2)
C9 C1 C2 N1 58.5(3)
C4 C1 C2 N1 -123.6(2)
C9 C1 C2 O1 176.8(2)
C4 C1 C2 O1 -5.3(2)
C9 C1 C2 C10 -66.7(3)
C4 C1 C2 C10 111.2(2)
C2 O1 C3 C8 179.0(3)
C2 O1 C3 C4 -1.7(3)
O1 C3 C4 C5 -179.7(2)
C8 C3 C4 C5 -0.4(4)
O1 C3 C4 C1 -1.9(3)
C8 C3 C4 C1 177.4(2)
C9 C1 C4 C5 -0.4(5)
C2 C1 C4 C5 -178.2(3)
C9 C1 C4 C3 -177.8(3)
C2 C1 C4 C3 4.4(3)
C3 C4 C5 C6 1.1(4)
C1 C4 C5 C6 -176.0(3)
C4 C5 C6 C7 -0.4(5)
C5 C6 C7 C8 -1.1(5)
O1 C3 C8 C7 178.2(3)
C4 C3 C8 C7 -1.1(4)
C6 C7 C8 C3 1.8(5)
N1 C2 C10 C15 147.9(2)
O1 C2 C10 C15 29.2(3)
C1 C2 C10 C15 -84.7(3)
N1 C2 C10 C11 -37.5(3)
O1 C2 C10 C11 -156.2(2)
C1 C2 C10 C11 90.0(3)
C15 C10 C11 C12 -0.1(4)
C2 C10 C11 C12 -174.9(3)
C10 C11 C12 C13 1.0(5)
C11 C12 C13 C14 -0.9(5)
C12 C13 C14 C15 0.0(5)
C11 C10 C15 C14 -0.8(4)
C2 C10 C15 C14 174.0(3)
C13 C14 C15 C10 0.9(5)
C2 N1 C16 O2 -6.7(4)
C2 N1 C16 C17 173.7(2)
